data_2208567
loop_
_publ_author_name
'Kim, Taek Hyeon'
'Jang, Jung Hee'
'Lee, Uk'

_publ_section_title
;
 3-(4-Bromobenzoyl)-<i>N</i>-phenyl-1,3-oxazolidin-2-imine
;
_journal_coeditor_code CV2012
_journal_issue 4
_journal_name_full 'Acta Crystallographica Section E'
_journal_page_first o1306
_journal_page_last o1307
_journal_paper_doi 10.1107/S1600536806007847
_journal_volume 62
_journal_year 2006
_chemical_formula_iupac 'C17 H15 Br N2 O2'
_chemical_formula_moiety 'C17 H15 Br N2 O2'
_chemical_formula_sum 'C17 H15 Br N2 O2'
_chemical_formula_weight 359.22
_chemical_name_systematic
;
3-(4-Bromobenzoyl)-N-phenyl-1,3-oxazolidin-2-imine
;
_space_group_IT_number 2
_symmetry_cell_setting triclinic
_symmetry_space_group_name_Hall '-P 1'
_symmetry_space_group_name_H-M 'P -1'
_atom_sites_solution_hydrogens geom
_atom_sites_solution_primary direct
_atom_sites_solution_secondary difmap
_cell_angle_alpha 69.44(3)
_cell_angle_beta 78.09(3)
_cell_angle_gamma 86.28(3)
_cell_formula_units_Z 2
_cell_length_a 5.8670(10)
_cell_length_b 10.638(2)
_cell_length_c 13.982(3)
_cell_measurement_reflns_used 34
_cell_measurement_temperature 298(2)
_cell_measurement_theta_max 10.5
_cell_measurement_theta_min 9.6
_cell_volume 799.5(3)
_computing_cell_refinement STADI4
_computing_data_collection 'STADI4 (Stoe & Cie, 1996)'
_computing_data_reduction 'X-RED (Stoe & Cie, 1996)'
_computing_molecular_graphics 'ORTEP-3 (Farrugia, 1997)'
_computing_publication_material SHELXL97
_computing_structure_refinement 'SHELXL97 (Sheldrick, 1997)'
_computing_structure_solution 'SHELXS97 (Sheldrick, 1997)'
_diffrn_ambient_temperature 298(2)
_diffrn_measured_fraction_theta_full 0.997
_diffrn_measured_fraction_theta_max 0.997
_diffrn_measurement_device_type 'Stoe Stadi-4'
_diffrn_measurement_method \w/2-\q
_diffrn_radiation_monochromator graphite
_diffrn_radiation_source 'fine-focus sealed tube'
_diffrn_radiation_type MoK\a
_diffrn_radiation_wavelength 0.71069
_diffrn_reflns_av_R_equivalents 0.0000
_diffrn_reflns_av_sigmaI/netI 0.0520
_diffrn_reflns_limit_h_max 7
_diffrn_reflns_limit_h_min 0
_diffrn_reflns_limit_k_max 13
_diffrn_reflns_limit_k_min -13
_diffrn_reflns_limit_l_max 18
_diffrn_reflns_limit_l_min -17
_diffrn_reflns_number 3646
_diffrn_reflns_theta_full 27.47
_diffrn_reflns_theta_max 27.47
_diffrn_reflns_theta_min 1.59
_diffrn_standards_decay_% 3.9
_diffrn_standards_interval_time 60
_diffrn_standards_number 3
_exptl_absorpt_coefficient_mu 2.579
_exptl_absorpt_correction_T_max 0.895
_exptl_absorpt_correction_T_min 0.578
_exptl_absorpt_correction_type numerical
_exptl_absorpt_process_details '(X-SHAPE; Stoe & Cie, 1996)'
_exptl_crystal_colour colourless
_exptl_crystal_density_diffrn 1.492
_exptl_crystal_density_method 'not measured'
_exptl_crystal_description plate
_exptl_crystal_F_000 364
_exptl_crystal_size_max 0.30
_exptl_crystal_size_mid 0.20
_exptl_crystal_size_min 0.01
_refine_diff_density_max 0.980
_refine_diff_density_min -0.761
_refine_ls_extinction_method none
_refine_ls_goodness_of_fit_ref 1.127
_refine_ls_hydrogen_treatment constr
_refine_ls_matrix_type full
_refine_ls_number_parameters 199
_refine_ls_number_reflns 3646
_refine_ls_number_restraints 0
_refine_ls_restrained_S_all 1.127
_refine_ls_R_factor_all 0.1352
_refine_ls_R_factor_gt 0.0745
_refine_ls_shift/su_max 0.000
_refine_ls_shift/su_mean 0.000
_refine_ls_structure_factor_coef Fsqd
_refine_ls_weighting_details 'calc w=1/[\s^2^(Fo^2^)+(0.0712P)^2^+1.6199P] where P=(Fo^2^+2Fc^2^)/3'
_refine_ls_weighting_scheme calc
_refine_ls_wR_factor_gt 0.1552
_refine_ls_wR_factor_ref 0.1959
_reflns_number_gt 2237
_reflns_number_total 3646
_reflns_threshold_expression I>2\s(I)
_cod_data_source_file cv2012.cif
_cod_data_source_block I
_cod_database_code 2208567

loop_
_symmetry_equiv_pos_as_xyz
'x, y, z'
'-x, -y, -z'

loop_
_atom_site_type_symbol
_atom_site_label
_atom_site_fract_x
_atom_site_fract_y
_atom_site_fract_z
_atom_site_U_iso_or_equiv
_atom_site_adp_type
_atom_site_calc_flag
_atom_site_refinement_flags
_atom_site_occupancy
Br Br1 0.63171(13) 0.77555(8) 0.51242(6) 0.0745(3) Uani d . 1
O O1 0.2226(9) 1.0005(5) 0.0660(4) 0.0707(14) Uani d . 1
O O2 -0.1085(7) 1.3644(4) 0.1195(3) 0.0478(10) Uani d . 1
N N1 0.0684(8) 1.1756(4) 0.1102(3) 0.0402(10) Uani d . 1
N N2 0.1949(8) 1.2898(4) 0.2081(4) 0.0412(10) Uani d . 1
C C1 0.4982(10) 0.8684(6) 0.3943(5) 0.0484(14) Uani d . 1
C C2 0.2774(11) 0.9219(6) 0.4090(5) 0.0519(15) Uani d . 1
H H2 0.1956 0.9128 0.4755 0.062 Uiso calc R 1
C C3 0.1808(10) 0.9896(6) 0.3219(4) 0.0476(14) Uani d . 1
H H3 0.0334 1.0269 0.3302 0.057 Uiso calc R 1
C C4 0.3025(9) 1.0016(5) 0.2236(4) 0.0398(12) Uani d . 1
C C5 0.5226(10) 0.9453(5) 0.2104(5) 0.0456(13) Uani d . 1
H H5 0.6027 0.9520 0.1440 0.055 Uiso calc R 1
C C6 0.6216(10) 0.8797(6) 0.2959(5) 0.0498(14) Uani d . 1
H H6 0.7698 0.8434 0.2876 0.060 Uiso calc R 1
C C7 0.1997(10) 1.0590(5) 0.1277(4) 0.0452(13) Uani d . 1
C C8 -0.0520(10) 1.2220(6) 0.0214(4) 0.0467(14) Uani d . 1
H H8 -0.1321 1.1469 0.0167 0.056 Uiso calc R 1
C C9 -0.2259(11) 1.3151(7) 0.0574(5) 0.0548(15) Uani d . 1
H H9A -0.2639 1.3885 -0.0016 0.066 Uiso calc R 1
H H9B -0.3681 1.2671 0.0990 0.066 Uiso calc R 1
C C10 0.0611(9) 1.2766(5) 0.1529(4) 0.0363(11) Uani d . 1
C C11 0.1602(9) 1.3907(5) 0.2535(4) 0.0370(12) Uani d . 1
C C12 0.3452(10) 1.4748(6) 0.2388(5) 0.0489(14) Uani d . 1
H H12 0.4870 1.4661 0.1974 0.059 Uiso calc R 1
C C13 0.3202(12) 1.5709(6) 0.2850(6) 0.0599(17) Uani d . 1
H H13 0.4454 1.6272 0.2737 0.072 Uiso calc R 1
C C14 0.1154(13) 1.5854(7) 0.3472(5) 0.0605(18) Uani d . 1
H H14 0.1001 1.6512 0.3776 0.073 Uiso calc R 1
C C15 -0.0686(12) 1.5007(7) 0.3641(5) 0.0580(17) Uani d . 1
H H15 -0.2079 1.5080 0.4078 0.070 Uiso calc R 1
C C16 -0.0480(10) 1.4056(6) 0.3170(4) 0.0472(14) Uani d . 1
H H16 -0.1747 1.3507 0.3278 0.057 Uiso calc R 1
C C17 0.1112(14) 1.2914(7) -0.0796(5) 0.071(2) Uani d . 1
H H17A 0.2316 1.2306 -0.0926 0.085 Uiso calc R 1
H H17B 0.1800 1.3683 -0.0753 0.085 Uiso calc R 1
H H17C 0.0264 1.3199 -0.1353 0.085 Uiso calc R 1

loop_
_atom_site_aniso_label
_atom_site_aniso_U_11
_atom_site_aniso_U_22
_atom_site_aniso_U_33
_atom_site_aniso_U_12
_atom_site_aniso_U_13
_atom_site_aniso_U_23
Br1 0.0647(5) 0.0829(6) 0.0600(4) 0.0019(4) -0.0254(3) 0.0021(3)
O1 0.102(4) 0.060(3) 0.074(3) 0.030(3) -0.046(3) -0.041(3)
O2 0.050(2) 0.048(2) 0.052(2) 0.0144(18) -0.0184(19) -0.0231(19)
N1 0.045(3) 0.039(2) 0.041(2) 0.006(2) -0.015(2) -0.016(2)
N2 0.039(2) 0.041(3) 0.050(3) 0.0016(19) -0.014(2) -0.019(2)
C1 0.048(3) 0.041(3) 0.052(3) -0.003(3) -0.019(3) -0.006(3)
C2 0.055(4) 0.050(3) 0.047(3) -0.002(3) -0.007(3) -0.013(3)
C3 0.039(3) 0.050(3) 0.052(3) 0.004(3) -0.009(3) -0.017(3)
C4 0.042(3) 0.033(3) 0.047(3) 0.001(2) -0.011(2) -0.016(2)
C5 0.049(3) 0.038(3) 0.048(3) 0.005(2) -0.005(3) -0.016(2)
C6 0.038(3) 0.046(3) 0.063(4) 0.007(2) -0.010(3) -0.016(3)
C7 0.057(4) 0.038(3) 0.045(3) 0.001(3) -0.016(3) -0.017(3)
C8 0.056(3) 0.045(3) 0.046(3) 0.002(3) -0.021(3) -0.018(3)
C9 0.056(4) 0.062(4) 0.057(4) 0.012(3) -0.025(3) -0.027(3)
C10 0.036(3) 0.033(3) 0.035(3) 0.001(2) -0.004(2) -0.009(2)
C11 0.036(3) 0.040(3) 0.038(3) 0.006(2) -0.013(2) -0.014(2)
C12 0.041(3) 0.052(3) 0.059(4) -0.002(3) -0.008(3) -0.026(3)
C13 0.060(4) 0.051(4) 0.080(5) 0.000(3) -0.024(4) -0.032(4)
C14 0.083(5) 0.059(4) 0.060(4) 0.021(4) -0.035(4) -0.038(3)
C15 0.063(4) 0.073(4) 0.041(3) 0.020(4) -0.015(3) -0.024(3)
C16 0.048(3) 0.055(4) 0.041(3) 0.003(3) -0.009(3) -0.020(3)
C17 0.100(6) 0.060(4) 0.044(3) 0.010(4) -0.010(4) -0.010(3)

loop_
_atom_type_symbol
_atom_type_description
_atom_type_scat_dispersion_real
_atom_type_scat_dispersion_imag
_atom_type_scat_source
C C 0.0033 0.0016 'International Tables Vol C Tables 4.2.6.8 and 6.1.1.4'
H H 0.0000 0.0000 'International Tables Vol C Tables 4.2.6.8 and 6.1.1.4'
N N 0.0061 0.0033 'International Tables Vol C Tables 4.2.6.8 and 6.1.1.4'
Br Br -0.2901 2.4595 'International Tables Vol C Tables 4.2.6.8 and 6.1.1.4'
O O 0.0106 0.0060 'International Tables Vol C Tables 4.2.6.8 and 6.1.1.4'

loop_
_geom_angle_atom_site_label_1
_geom_angle_atom_site_label_2
_geom_angle_atom_site_label_3
_geom_angle
_geom_angle_publ_flag
C10 O2 C9 108.9(4) yes
C7 N1 C10 129.6(4) yes
C7 N1 C8 120.2(4) yes
C10 N1 C8 109.1(4) yes
C10 N2 C11 121.5(5) yes
C6 C1 C2 121.5(5) ?
C6 C1 Br1 119.5(4) ?
C2 C1 Br1 119.0(5) ?
C1 C2 C3 118.6(6) ?
C1 C2 H2 120.7 ?
C3 C2 H2 120.7 ?
C4 C3 C2 120.3(5) ?
C4 C3 H3 119.9 ?
C2 C3 H3 119.9 ?
C3 C4 C5 120.4(5) ?
C3 C4 C7 123.2(5) ?
C5 C4 C7 116.0(5) ?
C6 C5 C4 119.8(5) ?
C6 C5 H5 120.1 ?
C4 C5 H5 120.1 ?
C5 C6 C1 119.4(5) ?
C5 C6 H6 120.3 ?
C1 C6 H6 120.3 ?
O1 C7 N1 118.9(5) ?
O1 C7 C4 119.9(5) ?
N1 C7 C4 121.2(5) ?
N1 C8 C17 112.0(5) ?
N1 C8 C9 99.1(4) ?
C17 C8 C9 113.6(5) ?
N1 C8 H8 110.6 ?
C17 C8 H8 110.6 ?
C9 C8 H8 110.6 ?
O2 C9 C8 104.4(4) ?
O2 C9 H9A 110.9 ?
C8 C9 H9A 110.9 ?
O2 C9 H9B 110.9 ?
C8 C9 H9B 110.9 ?
H9A C9 H9B 108.9 ?
N2 C10 O2 125.0(5) ?
N2 C10 N1 126.6(5) ?
O2 C10 N1 108.3(4) ?
C12 C11 C16 118.0(5) ?
C12 C11 N2 118.9(5) ?
C16 C11 N2 123.0(5) ?
C13 C12 C11 120.5(6) ?
C13 C12 H12 119.8 ?
C11 C12 H12 119.8 ?
C14 C13 C12 121.3(6) ?
C14 C13 H13 119.4 ?
C12 C13 H13 119.4 ?
C13 C14 C15 118.9(6) ?
C13 C14 H14 120.6 ?
C15 C14 H14 120.6 ?
C16 C15 C14 120.6(6) ?
C16 C15 H15 119.7 ?
C14 C15 H15 119.7 ?
C15 C16 C11 120.7(6) ?
C15 C16 H16 119.6 ?
C11 C16 H16 119.6 ?
C8 C17 H17A 109.5 ?
C8 C17 H17B 109.5 ?
H17A C17 H17B 109.5 ?
C8 C17 H17C 109.5 ?
H17A C17 H17C 109.5 ?
H17B C17 H17C 109.5 ?

loop_
_geom_bond_atom_site_label_1
_geom_bond_atom_site_label_2
_geom_bond_distance
_geom_bond_publ_flag
Br1 C1 1.898(5) yes
O1 C7 1.212(7) yes
O2 C10 1.359(6) yes
O2 C9 1.455(7) yes
N1 C7 1.390(7) yes
N1 C10 1.396(7) yes
N1 C8 1.473(7) yes
N2 C10 1.253(7) yes
N2 C11 1.411(7) yes
C1 C6 1.384(8) ?
C1 C2 1.386(8) ?
C2 C3 1.392(8) ?
C2 H2 0.9300 ?
C3 C4 1.378(8) ?
C3 H3 0.9300 ?
C4 C5 1.393(7) ?
C4 C7 1.499(7) ?
C5 C6 1.379(8) ?
C5 H5 0.9300 ?
C6 H6 0.9300 ?
C8 C17 1.502(9) ?
C8 C9 1.511(8) ?
C8 H8 0.9800 ?
C9 H9A 0.9700 ?
C9 H9B 0.9700 ?
C11 C12 1.388(8) ?
C11 C16 1.390(8) ?
C12 C13 1.375(8) ?
C12 H12 0.9300 ?
C13 C14 1.365(10) ?
C13 H13 0.9300 ?
C14 C15 1.380(10) ?
C14 H14 0.9300 ?
C15 C16 1.375(8) ?
C15 H15 0.9300 ?
C16 H16 0.9300 ?
C17 H17A 0.9600 ?
C17 H17B 0.9600 ?
C17 H17C 0.9600 ?
